data_4074521
loop_
_publ_author_name
'Szesni, Normen'
'Drexler, Matthias'
'Maurer, J\"org'
'Winter, Rainer F.'
'de Montigny, Fr\'ed\'eric'
'Lapinte, Claude'
'Steffens, Stefan'
'Heck, J\"urgen'
'Weibert, Bernhard'
'Fischer, Helmut'

_publ_section_title
;
 Intermetallic Communication through Carbon Wires in Heterobinuclear
 Cationic Allenylidene Complexes of Chromium
;
_journal_issue 24
_journal_name_full Organometallics
_journal_page_first 5774
_journal_paper_doi 10.1021/om0607301
_journal_volume 25
_journal_year 2006
_chemical_formula_moiety 'C35 H28 Cr Fe N O4 P'
_chemical_formula_sum 'C35 H28 Cr Fe N O4 P'
_chemical_formula_weight 665.40
_chemical_name_systematic
; 
 ? 
;
_space_group_IT_number 14
_symmetry_cell_setting monoclinic
_symmetry_space_group_name_Hall '-P 2ybc'
_symmetry_space_group_name_H-M 'P 1 21/c 1'
_atom_sites_solution_hydrogens geom
_atom_sites_solution_primary direct
_atom_sites_solution_secondary difmap
_audit_creation_method SHELXL-97
_cell_angle_alpha 90.00
_cell_angle_beta 97.52(3)
_cell_angle_gamma 90.00
_cell_formula_units_Z 4
_cell_length_a 13.557(3)
_cell_length_b 17.219(3)
_cell_length_c 12.975(3)
_cell_measurement_reflns_used 15308
_cell_measurement_temperature 100(2)
_cell_measurement_theta_max 29.64
_cell_measurement_theta_min 1.89
_cell_volume 3002.8(11)
_computing_cell_refinement 'STOE X-AREA'
_computing_data_collection 'STOE X-AREA'
_computing_data_reduction 'STOE X-RED'
_computing_structure_refinement 'SHELXL-97 (Sheldrick, 1997)'
_computing_structure_solution 'SHELXS-97 (Sheldrick, 1990)'
_diffrn_ambient_temperature 100(2)
_diffrn_detector_area_resol_mean 6.67
_diffrn_measured_fraction_theta_full 0.986
_diffrn_measured_fraction_theta_max 0.986
_diffrn_measurement_device_type 'STOE IPDS 2T'
_diffrn_measurement_method 'rotation method'
_diffrn_radiation_monochromator graphite
_diffrn_radiation_source 'fine-focus sealed tube'
_diffrn_radiation_type MoK\a
_diffrn_radiation_wavelength 0.71073
_diffrn_reflns_av_R_equivalents 0.0000
_diffrn_reflns_av_sigmaI/netI 0.1149
_diffrn_reflns_limit_h_max 18
_diffrn_reflns_limit_h_min 0
_diffrn_reflns_limit_k_max 0
_diffrn_reflns_limit_k_min -23
_diffrn_reflns_limit_l_max 17
_diffrn_reflns_limit_l_min -17
_diffrn_reflns_number 8016
_diffrn_reflns_theta_full 29.19
_diffrn_reflns_theta_max 29.19
_diffrn_reflns_theta_min 3.53
_exptl_absorpt_coefficient_mu 0.939
_exptl_absorpt_correction_type none
_exptl_crystal_colour red
_exptl_crystal_density_diffrn 1.472
_exptl_crystal_density_method 'not measured'
_exptl_crystal_description block
_exptl_crystal_F_000 1368
_exptl_crystal_size_max 0.300
_exptl_crystal_size_mid 0.233
_exptl_crystal_size_min 0.200
_refine_diff_density_max 0.764
_refine_diff_density_min -0.948
_refine_diff_density_rms 0.121
_refine_ls_extinction_method none
_refine_ls_goodness_of_fit_ref 0.856
_refine_ls_hydrogen_treatment constr
_refine_ls_matrix_type full
_refine_ls_number_parameters 388
_refine_ls_number_reflns 8016
_refine_ls_number_restraints 0
_refine_ls_restrained_S_all 0.856
_refine_ls_R_factor_all 0.0988
_refine_ls_R_factor_gt 0.0530
_refine_ls_shift/su_max 0.000
_refine_ls_shift/su_mean 0.000
_refine_ls_structure_factor_coef Fsqd
_refine_ls_weighting_details 'calc w=1/[\s^2^(Fo^2^)+(0.0633P)^2^+0.0000P] where P=(Fo^2^+2Fc^2^)/3'
_refine_ls_weighting_scheme calc
_refine_ls_wR_factor_gt 0.1119
_refine_ls_wR_factor_ref 0.1235
_reflns_number_gt 4859
_reflns_number_total 8016
_reflns_threshold_expression >2sigma(I)
_cod_data_source_file om0607301si20060811_050959.cif
_cod_data_source_block nsbw36c
_cod_original_cell_volume 3002.9(10)
_cod_original_sg_symbol_H-M P2(1)/c
_cod_database_code 4074521

loop_
_symmetry_equiv_pos_as_xyz
'x, y, z'
'-x, y+1/2, -z+1/2'
'-x, -y, -z'
'x, -y-1/2, z-1/2'

loop_
_atom_site_label
_atom_site_type_symbol
_atom_site_fract_x
_atom_site_fract_y
_atom_site_fract_z
_atom_site_U_iso_or_equiv
_atom_site_adp_type
_atom_site_occupancy
_atom_site_symmetry_multiplicity
_atom_site_calc_flag
_atom_site_refinement_flags
Fe1 Fe 0.38296(4) 0.13218(3) 0.03570(4) 0.00851(11) Uani 1 1 d .
Cr1 Cr 0.20711(4) -0.07825(3) 0.19781(4) 0.00734(11) Uani 1 1 d .
P1 P 0.25418(6) 0.05449(5) 0.22982(6) 0.00724(16) Uani 1 1 d .
O1 O 0.4136(2) -0.13387(17) 0.2860(2) 0.0213(6) Uani 1 1 d .
N1 N 0.2368(2) -0.09764(17) 0.6172(2) 0.0122(6) Uani 1 1 d .
C1 C 0.3361(3) -0.1097(2) 0.2521(2) 0.0128(7) Uani 1 1 d .
O2 O 0.1461(2) -0.24509(16) 0.1620(2) 0.0267(7) Uani 1 1 d .
C2 C 0.1703(3) -0.1818(2) 0.1773(3) 0.0123(7) Uani 1 1 d .
O3 O -0.0147(2) -0.05236(17) 0.1389(2) 0.0236(6) Uani 1 1 d .
C3 C 0.0703(3) -0.0581(2) 0.1602(3) 0.0144(7) Uani 1 1 d .
O4 O 0.2592(2) -0.07942(17) -0.02126(19) 0.0194(6) Uani 1 1 d .
C4 C 0.2386(2) -0.0758(2) 0.0629(3) 0.0106(6) Uani 1 1 d .
C5 C 0.1791(3) -0.0864(2) 0.3456(3) 0.0113(6) Uani 1 1 d .
C6 C 0.1673(3) -0.0928(2) 0.4379(3) 0.0140(7) Uani 1 1 d .
C7 C 0.1552(3) -0.09016(19) 0.5432(3) 0.0123(7) Uani 1 1 d .
C8 C 0.0627(3) -0.0777(2) 0.5774(3) 0.0147(7) Uani 1 1 d .
H8 H 0.0050 -0.0731 0.5277 0.018 Uiso 1 1 calc R
C9 C 0.0538(3) -0.0719(2) 0.6813(3) 0.0192(8) Uani 1 1 d .
H9 H -0.0093 -0.0630 0.7035 0.023 Uiso 1 1 calc R
C10 C 0.1395(3) -0.0794(2) 0.7544(3) 0.0185(7) Uani 1 1 d .
H10 H 0.1352 -0.0752 0.8267 0.022 Uiso 1 1 calc R
C11 C 0.2280(3) -0.0926(2) 0.7204(3) 0.0166(8) Uani 1 1 d .
H11 H 0.2857 -0.0986 0.7699 0.020 Uiso 1 1 calc R
C12 C 0.3365(3) -0.1115(2) 0.5852(3) 0.0203(8) Uani 1 1 d .
H12A H 0.3884 -0.0931 0.6406 0.024 Uiso 1 1 calc R
H12B H 0.3429 -0.0815 0.5214 0.024 Uiso 1 1 calc R
C13 C 0.3527(3) -0.1979(3) 0.5648(4) 0.0305(10) Uani 1 1 d .
H13A H 0.3352 -0.2286 0.6234 0.046 Uiso 1 1 calc R
H13B H 0.4227 -0.2069 0.5569 0.046 Uiso 1 1 calc R
H13C H 0.3106 -0.2137 0.5010 0.046 Uiso 1 1 calc R
C21 C 0.1632(2) 0.1319(2) 0.1918(2) 0.0094(6) Uani 1 1 d .
C22 C 0.1647(3) 0.2030(2) 0.2422(3) 0.0159(7) Uani 1 1 d .
H22 H 0.2151 0.2131 0.2987 0.019 Uiso 1 1 calc R
C23 C 0.0946(3) 0.2595(2) 0.2121(3) 0.0200(8) Uani 1 1 d .
H23 H 0.0960 0.3073 0.2490 0.024 Uiso 1 1 calc R
C24 C 0.0213(3) 0.2467(2) 0.1275(3) 0.0227(8) Uani 1 1 d .
H24 H -0.0272 0.2853 0.1066 0.027 Uiso 1 1 calc R
C25 C 0.0205(3) 0.1763(2) 0.0743(3) 0.0194(8) Uani 1 1 d .
H25 H -0.0284 0.1673 0.0160 0.023 Uiso 1 1 calc R
C26 C 0.0903(3) 0.1193(2) 0.1056(3) 0.0127(7) Uani 1 1 d .
H26 H 0.0890 0.0715 0.0687 0.015 Uiso 1 1 calc R
C31 C 0.2907(2) 0.07479(19) 0.3694(2) 0.0090(6) Uani 1 1 d .
C32 C 0.2213(3) 0.0918(2) 0.4354(3) 0.0140(7) Uani 1 1 d .
H32 H 0.1531 0.0956 0.4078 0.017 Uiso 1 1 calc R
C33 C 0.2493(3) 0.1034(2) 0.5417(3) 0.0166(7) Uani 1 1 d .
H33 H 0.2007 0.1160 0.5854 0.020 Uiso 1 1 calc R
C34 C 0.3488(3) 0.0964(2) 0.5830(3) 0.0165(7) Uani 1 1 d .
H34 H 0.3685 0.1038 0.6554 0.020 Uiso 1 1 calc R
C35 C 0.4186(3) 0.0786(2) 0.5186(3) 0.0142(7) Uani 1 1 d .
H35 H 0.4866 0.0739 0.5468 0.017 Uiso 1 1 calc R
C36 C 0.3905(3) 0.06741(19) 0.4117(2) 0.0107(6) Uani 1 1 d .
H36 H 0.4393 0.0548 0.3681 0.013 Uiso 1 1 calc R
C41 C 0.3647(2) 0.08913(19) 0.1790(2) 0.0089(6) Uani 1 1 d .
C42 C 0.4017(3) 0.1679(2) 0.1873(3) 0.0132(7) Uani 1 1 d .
H42 H 0.3699 0.2107 0.2153 0.016 Uiso 1 1 calc R
C43 C 0.4948(3) 0.1705(2) 0.1460(3) 0.0142(7) Uani 1 1 d .
H43 H 0.5353 0.2150 0.1413 0.017 Uiso 1 1 calc R
C44 C 0.5152(3) 0.0933(2) 0.1131(3) 0.0139(7) Uani 1 1 d .
H44 H 0.5724 0.0780 0.0830 0.017 Uiso 1 1 calc R
C45 C 0.4361(3) 0.0435(2) 0.1328(3) 0.0116(7) Uani 1 1 d .
H45 H 0.4313 -0.0105 0.1180 0.014 Uiso 1 1 calc R
C51 C 0.3445(3) 0.0925(2) -0.1146(3) 0.0184(8) Uani 1 1 d .
H51 H 0.3590 0.0430 -0.1412 0.022 Uiso 1 1 calc R
C52 C 0.2574(3) 0.1124(2) -0.0690(3) 0.0150(7) Uani 1 1 d .
H52 H 0.2040 0.0787 -0.0591 0.018 Uiso 1 1 calc R
C53 C 0.2659(3) 0.1923(2) -0.0411(3) 0.0159(7) Uani 1 1 d .
H53 H 0.2182 0.2213 -0.0097 0.019 Uiso 1 1 calc R
C54 C 0.3567(3) 0.2216(2) -0.0674(3) 0.0169(7) Uani 1 1 d .
H54 H 0.3806 0.2733 -0.0566 0.020 Uiso 1 1 calc R
C55 C 0.4060(3) 0.1601(2) -0.1131(3) 0.0152(7) Uani 1 1 d .
H55 H 0.4686 0.1633 -0.1381 0.018 Uiso 1 1 calc R

loop_
_atom_site_aniso_label
_atom_site_aniso_U_11
_atom_site_aniso_U_22
_atom_site_aniso_U_33
_atom_site_aniso_U_23
_atom_site_aniso_U_13
_atom_site_aniso_U_12
Fe1 0.0098(2) 0.0108(2) 0.0045(2) 0.00143(18) -0.00059(16) -0.00005(18)
Cr1 0.0083(2) 0.0094(2) 0.0040(2) -0.0010(2) -0.00035(18) -0.0002(2)
P1 0.0076(4) 0.0107(4) 0.0030(3) -0.0008(3) -0.0009(3) 0.0002(3)
O1 0.0151(13) 0.0277(15) 0.0194(13) -0.0022(12) -0.0042(10) 0.0083(12)
N1 0.0119(14) 0.0148(15) 0.0097(13) -0.0004(11) 0.0001(11) -0.0034(11)
C1 0.0203(18) 0.0132(16) 0.0047(14) -0.0008(12) 0.0014(12) -0.0001(13)
O2 0.0286(16) 0.0155(14) 0.0351(17) -0.0053(12) 0.0002(13) -0.0012(12)
C2 0.0113(16) 0.0125(16) 0.0133(15) 0.0015(13) 0.0019(12) 0.0028(13)
O3 0.0105(13) 0.0289(15) 0.0304(15) -0.0106(13) -0.0005(11) 0.0008(11)
C3 0.0154(17) 0.0156(17) 0.0112(15) -0.0026(13) -0.0013(13) -0.0026(13)
O4 0.0219(14) 0.0280(14) 0.0084(11) -0.0035(11) 0.0025(10) -0.0031(12)
C4 0.0059(14) 0.0131(15) 0.0121(15) -0.0013(13) -0.0014(12) -0.0003(12)
C5 0.0103(16) 0.0116(16) 0.0121(15) -0.0008(13) 0.0018(12) -0.0009(12)
C6 0.0174(18) 0.0134(17) 0.0116(16) 0.0010(13) 0.0027(13) -0.0034(13)
C7 0.0188(18) 0.0100(16) 0.0071(14) 0.0016(12) -0.0023(13) -0.0023(13)
C8 0.0135(17) 0.0210(17) 0.0087(14) -0.0028(14) -0.0017(12) 0.0016(14)
C9 0.0150(17) 0.032(2) 0.0103(16) -0.0057(15) 0.0016(13) 0.0005(16)
C10 0.0202(19) 0.0276(19) 0.0070(15) -0.0049(15) -0.0009(13) 0.0007(16)
C11 0.0206(19) 0.0202(19) 0.0075(15) 0.0006(13) -0.0038(13) -0.0034(14)
C12 0.0102(17) 0.031(2) 0.0205(18) 0.0015(16) 0.0053(14) -0.0014(15)
C13 0.023(2) 0.031(2) 0.040(3) 0.006(2) 0.0132(19) 0.0075(18)
C21 0.0099(15) 0.0113(15) 0.0066(13) 0.0014(12) -0.0004(11) 0.0028(13)
C22 0.0170(18) 0.0167(17) 0.0133(16) 0.0013(14) -0.0012(13) 0.0013(14)
C23 0.023(2) 0.0138(18) 0.0219(19) -0.0044(15) -0.0001(16) 0.0055(15)
C24 0.021(2) 0.023(2) 0.023(2) 0.0070(17) -0.0010(16) 0.0128(16)
C25 0.0167(18) 0.026(2) 0.0134(16) 0.0043(15) -0.0043(14) 0.0044(15)
C26 0.0122(16) 0.0157(17) 0.0095(15) 0.0006(13) -0.0014(12) 0.0002(13)
C31 0.0106(15) 0.0077(14) 0.0082(13) -0.0030(12) -0.0005(11) -0.0017(12)
C32 0.0169(18) 0.0174(18) 0.0071(15) -0.0019(13) -0.0005(13) -0.0037(14)
C33 0.0217(19) 0.0224(18) 0.0070(15) -0.0012(13) 0.0066(13) 0.0008(15)
C34 0.027(2) 0.0179(18) 0.0042(14) -0.0015(12) -0.0007(13) 0.0007(15)
C35 0.0162(17) 0.0150(16) 0.0096(14) -0.0011(13) -0.0048(12) 0.0014(14)
C36 0.0129(16) 0.0115(16) 0.0071(14) 0.0006(12) -0.0007(12) 0.0015(12)
C41 0.0087(15) 0.0122(16) 0.0051(13) -0.0004(11) -0.0012(11) -0.0007(12)
C42 0.0161(17) 0.0181(17) 0.0053(14) -0.0027(13) 0.0001(12) -0.0037(14)
C43 0.0118(16) 0.0223(18) 0.0080(15) 0.0019(13) -0.0003(12) -0.0098(14)
C44 0.0093(16) 0.0216(19) 0.0097(15) 0.0034(13) -0.0026(12) 0.0023(13)
C45 0.0091(15) 0.0170(17) 0.0079(14) 0.0043(13) -0.0014(12) 0.0008(13)
C51 0.024(2) 0.024(2) 0.0059(15) -0.0010(13) -0.0030(13) -0.0013(15)
C52 0.0126(16) 0.0228(18) 0.0081(15) 0.0057(13) -0.0046(12) -0.0037(14)
C53 0.0161(17) 0.0181(18) 0.0123(16) 0.0070(14) -0.0023(13) 0.0055(14)
C54 0.0234(19) 0.0168(17) 0.0097(15) 0.0081(13) -0.0011(14) -0.0002(14)
C55 0.0148(17) 0.0243(19) 0.0072(15) 0.0056(14) 0.0039(13) 0.0004(14)

loop_
_atom_type_symbol
_atom_type_description
_atom_type_scat_dispersion_real
_atom_type_scat_dispersion_imag
_atom_type_scat_source
C C 0.0033 0.0016 'International Tables Vol C Tables 4.2.6.8 and 6.1.1.4'
H H 0.0000 0.0000 'International Tables Vol C Tables 4.2.6.8 and 6.1.1.4'
N N 0.0061 0.0033 'International Tables Vol C Tables 4.2.6.8 and 6.1.1.4'
O O 0.0106 0.0060 'International Tables Vol C Tables 4.2.6.8 and 6.1.1.4'
P P 0.1023 0.0942 'International Tables Vol C Tables 4.2.6.8 and 6.1.1.4'
Cr Cr 0.3209 0.6236 'International Tables Vol C Tables 4.2.6.8 and 6.1.1.4'
Fe Fe 0.3463 0.8444 'International Tables Vol C Tables 4.2.6.8 and 6.1.1.4'

loop_
_geom_angle_atom_site_label_1
_geom_angle_atom_site_label_2
_geom_angle_atom_site_label_3
_geom_angle
C54 Fe1 C53 40.51(15)
C54 Fe1 C42 113.11(15)
C53 Fe1 C42 107.92(15)
C54 Fe1 C45 169.25(15)
C53 Fe1 C45 150.00(15)
C42 Fe1 C45 69.12(14)
C54 Fe1 C41 146.87(15)
C53 Fe1 C41 116.62(15)
C42 Fe1 C41 41.38(13)
C45 Fe1 C41 41.10(13)
C54 Fe1 C44 129.33(15)
C53 Fe1 C44 168.21(15)
C42 Fe1 C44 68.66(15)
C45 Fe1 C44 40.63(14)
C41 Fe1 C44 68.84(14)
C54 Fe1 C43 105.30(15)
C53 Fe1 C43 129.28(16)
C42 Fe1 C43 40.98(14)
C45 Fe1 C43 69.08(14)
C41 Fe1 C43 69.47(13)
C44 Fe1 C43 40.91(15)
C54 Fe1 C55 40.66(15)
C53 Fe1 C55 68.05(15)
C42 Fe1 C55 145.00(15)
C45 Fe1 C55 131.93(15)
C41 Fe1 C55 172.19(15)
C44 Fe1 C55 107.85(15)
C43 Fe1 C55 113.03(15)
C54 Fe1 C52 68.57(15)
C53 Fe1 C52 40.57(15)
C42 Fe1 C52 132.16(15)
C45 Fe1 C52 118.39(14)
C41 Fe1 C52 110.54(14)
C44 Fe1 C52 149.64(15)
C43 Fe1 C52 169.35(16)
C55 Fe1 C52 68.47(15)
C54 Fe1 C51 68.29(15)
C53 Fe1 C51 67.85(16)
C42 Fe1 C51 172.26(16)
C45 Fe1 C51 111.03(15)
C41 Fe1 C51 133.77(14)
C44 Fe1 C51 116.82(15)
C43 Fe1 C51 146.71(16)
C55 Fe1 C51 40.61(15)
C52 Fe1 C51 40.51(15)
C4 Cr1 C2 88.68(16)
C4 Cr1 C1 92.42(15)
C2 Cr1 C1 89.79(15)
C4 Cr1 C3 95.24(15)
C2 Cr1 C3 84.44(15)
C1 Cr1 C3 170.29(16)
C4 Cr1 C5 176.41(15)
C2 Cr1 C5 89.36(15)
C1 Cr1 C5 84.55(14)
C3 Cr1 C5 87.57(15)
C4 Cr1 P1 93.05(11)
C2 Cr1 P1 178.24(11)
C1 Cr1 P1 89.81(11)
C3 Cr1 P1 95.72(11)
C5 Cr1 P1 88.89(10)
C41 P1 C21 102.74(15)
C41 P1 C31 99.53(15)
C21 P1 C31 102.14(15)
C41 P1 Cr1 117.70(11)
C21 P1 Cr1 119.43(11)
C31 P1 Cr1 112.45(11)
C11 N1 C7 121.0(3)
C11 N1 C12 119.0(3)
C7 N1 C12 120.0(3)
O1 C1 Cr1 175.7(3)
O2 C2 Cr1 178.1(3)
O3 C3 Cr1 174.1(3)
O4 C4 Cr1 175.6(3)
C6 C5 Cr1 176.4(3)
C5 C6 C7 173.0(4)
N1 C7 C6 119.6(3)
N1 C7 C8 117.7(3)
C6 C7 C8 122.6(3)
C9 C8 C7 121.4(3)
C9 C8 H8 119.3
C7 C8 H8 119.3
C8 C9 C10 118.9(3)
C8 C9 H9 120.5
C10 C9 H9 120.5
C11 C10 C9 119.1(3)
C11 C10 H10 120.4
C9 C10 H10 120.4
C10 C11 N1 121.8(3)
C10 C11 H11 119.1
N1 C11 H11 119.1
N1 C12 C13 111.2(3)
N1 C12 H12A 109.4
C13 C12 H12A 109.4
N1 C12 H12B 109.4
C13 C12 H12B 109.4
H12A C12 H12B 108.0
C12 C13 H13A 109.5
C12 C13 H13B 109.5
H13A C13 H13B 109.5
C12 C13 H13C 109.5
H13A C13 H13C 109.5
H13B C13 H13C 109.5
C22 C21 C26 118.5(3)
C22 C21 P1 123.0(2)
C26 C21 P1 118.5(3)
C23 C22 C21 121.4(3)
C23 C22 H22 119.3
C21 C22 H22 119.3
C22 C23 C24 120.2(4)
C22 C23 H23 119.9
C24 C23 H23 119.9
C23 C24 C25 119.1(3)
C23 C24 H24 120.5
C25 C24 H24 120.5
C26 C25 C24 120.6(3)
C26 C25 H25 119.7
C24 C25 H25 119.7
C25 C26 C21 120.3(3)
C25 C26 H26 119.9
C21 C26 H26 119.9
C32 C31 C36 118.5(3)
C32 C31 P1 122.0(2)
C36 C31 P1 119.3(3)
C31 C32 C33 121.5(3)
C31 C32 H32 119.2
C33 C32 H32 119.2
C34 C33 C32 119.6(3)
C34 C33 H33 120.2
C32 C33 H33 120.2
C35 C34 C33 119.6(3)
C35 C34 H34 120.2
C33 C34 H34 120.2
C34 C35 C36 120.8(3)
C34 C35 H35 119.6
C36 C35 H35 119.6
C31 C36 C35 120.0(3)
C31 C36 H36 120.0
C35 C36 H36 120.0
C45 C41 C42 107.3(3)
C45 C41 P1 127.2(3)
C42 C41 P1 125.3(3)
C45 C41 Fe1 69.53(18)
C42 C41 Fe1 69.21(19)
P1 C41 Fe1 130.77(17)
C43 C42 C41 108.4(3)
C43 C42 Fe1 69.81(19)
C41 C42 Fe1 69.41(18)
C43 C42 H42 125.8
C41 C42 H42 125.8
Fe1 C42 H42 126.6
C42 C43 C44 107.2(3)
C42 C43 Fe1 69.21(18)
C44 C43 Fe1 69.41(19)
C42 C43 H43 126.4
C44 C43 H43 126.4
Fe1 C43 H43 126.6
C45 C44 C43 109.0(3)
C45 C44 Fe1 69.69(19)
C43 C44 Fe1 69.68(19)
C45 C44 H44 125.5
C43 C44 H44 125.5
Fe1 C44 H44 126.7
C44 C45 C41 108.1(3)
C44 C45 Fe1 69.68(19)
C41 C45 Fe1 69.37(19)
C44 C45 H45 126.0
C41 C45 H45 126.0
Fe1 C45 H45 126.5
C52 C51 C55 108.1(3)
C52 C51 Fe1 69.6(2)
C55 C51 Fe1 69.1(2)
C52 C51 H51 125.9
C55 C51 H51 125.9
Fe1 C51 H51 126.9
C53 C52 C51 107.0(3)
C53 C52 Fe1 68.94(19)
C51 C52 Fe1 69.9(2)
C53 C52 H52 126.5
C51 C52 H52 126.5
Fe1 C52 H52 126.2
C54 C53 C52 109.2(3)
C54 C53 Fe1 69.7(2)
C52 C53 Fe1 70.5(2)
C54 C53 H53 125.4
C52 C53 H53 125.4
Fe1 C53 H53 126.0
C53 C54 C55 107.8(3)
C53 C54 Fe1 69.8(2)
C55 C54 Fe1 70.1(2)
C53 C54 H54 126.1
C55 C54 H54 126.1
Fe1 C54 H54 125.6
C54 C55 C51 107.9(3)
C54 C55 Fe1 69.2(2)
C51 C55 Fe1 70.3(2)
C54 C55 H55 126.0
C51 C55 H55 126.0
Fe1 C55 H55 126.0

loop_
_geom_bond_atom_site_label_1
_geom_bond_atom_site_label_2
_geom_bond_distance
Fe1 C54 2.041(3)
Fe1 C53 2.041(3)
Fe1 C42 2.044(3)
Fe1 C45 2.049(3)
Fe1 C41 2.047(3)
Fe1 C44 2.049(3)
Fe1 C43 2.053(3)
Fe1 C55 2.052(3)
Fe1 C52 2.062(3)
Fe1 C51 2.067(3)
Cr1 C4 1.856(3)
Cr1 C2 1.861(4)
Cr1 C1 1.877(4)
Cr1 C3 1.887(4)
Cr1 C5 2.009(3)
Cr1 P1 2.3946(11)
P1 C41 1.814(4)
P1 C21 1.839(3)
P1 C31 1.847(3)
O1 C1 1.162(4)
N1 C11 1.363(4)
N1 C7 1.373(4)
N1 C12 1.484(5)
O2 C2 1.148(4)
O3 C3 1.153(4)
O4 C4 1.164(4)
C5 C6 1.234(5)
C6 C7 1.397(5)
C7 C8 1.400(5)
C8 C9 1.373(5)
C8 H8 0.9500
C9 C10 1.407(5)
C9 H9 0.9500
C10 C11 1.351(6)
C10 H10 0.9500
C11 H11 0.9500
C12 C13 1.532(6)
C12 H12A 0.9900
C12 H12B 0.9900
C13 H13A 0.9800
C13 H13B 0.9800
C13 H13C 0.9800
C21 C22 1.387(5)
C21 C26 1.409(4)
C22 C23 1.381(5)
C22 H22 0.9500
C23 C24 1.398(5)
C23 H23 0.9500
C24 C25 1.395(6)
C24 H24 0.9500
C25 C26 1.388(5)
C25 H25 0.9500
C26 H26 0.9500
C31 C32 1.384(5)
C31 C36 1.398(4)
C32 C33 1.396(5)
C32 H32 0.9500
C33 C34 1.390(5)
C33 H33 0.9500
C34 C35 1.377(5)
C34 H34 0.9500
C35 C36 1.403(4)
C35 H35 0.9500
C36 H36 0.9500
C41 C45 1.438(5)
C41 C42 1.446(5)
C42 C43 1.434(5)
C42 H42 0.9500
C43 C44 1.433(5)
C43 H43 0.9500
C44 C45 1.423(5)
C44 H44 0.9500
C45 H45 0.9500
C51 C52 1.429(6)
C51 C55 1.430(5)
C51 H51 0.9500
C52 C53 1.423(5)
C52 H52 0.9500
C53 C54 1.413(5)
C53 H53 0.9500
C54 C55 1.422(5)
C54 H54 0.9500
C55 H55 0.9500
